data_7125704
loop_
_publ_author_name
'Fu, Wei'
'Wang, Lianhui'
'Yang, Zi'
'Shen, Jiang-Shan'
'Tang, Fei'
'Zhang, Jiayi'
'Cui, Xiuling'

_publ_section_title
;
 Facile access to versatile aza-macrolides through iridium-catalysed
 cascade allyl-amination/macrolactonization.
;
_journal_issue 6
_journal_name_full 'Chemical communications (Cambridge, England)'
_journal_page_first 960
_journal_page_last 963
_journal_paper_doi 10.1039/c9cc07372h
_journal_volume 56
_journal_year 2020
_chemical_formula_moiety 'C24 H20 F6 N2 O4'
_chemical_formula_sum 'C24 H20 F6 N2 O4'
_chemical_formula_weight 514.42
_space_group_crystal_system monoclinic
_space_group_IT_number 14
_space_group_name_Hall '-P 2ybc'
_space_group_name_H-M_alt 'P 1 21/c 1'
_atom_sites_solution_hydrogens mixed
_audit_creation_date 2019-11-04
_audit_creation_method
;
Olex2 1.2
(compiled 2017.03.28 svn.r3405 for OlexSys, GUI svn.r5337)
;
_audit_update_record
;
2019-11-04 deposited with the CCDC.	2019-12-06 downloaded from the CCDC.
;
_cell_angle_alpha 90
_cell_angle_beta 91.940(3)
_cell_angle_gamma 90
_cell_formula_units_Z 2
_cell_length_a 10.1630(3)
_cell_length_b 10.7505(3)
_cell_length_c 10.3964(3)
_cell_measurement_reflns_used 1608
_cell_measurement_temperature 293.1(2)
_cell_measurement_theta_max 70.7180
_cell_measurement_theta_min 4.3360
_cell_volume 1135.23(6)
_computing_cell_refinement
;
CrysAlisPro, Agilent Technologies,
Version 1.171.37.35 (release 13-08-2014 CrysAlis171 .NET)
(compiled Aug 13 2014,18:06:01)
;
_computing_data_collection
;
CrysAlisPro, Agilent Technologies,
Version 1.171.37.35 (release 13-08-2014 CrysAlis171 .NET)
(compiled Aug 13 2014,18:06:01)
;
_computing_data_reduction
;
CrysAlisPro, Agilent Technologies,
Version 1.171.37.35 (release 13-08-2014 CrysAlis171 .NET)
(compiled Aug 13 2014,18:06:01)
;
_computing_molecular_graphics 'Olex2 (Dolomanov et al., 2009)'
_computing_publication_material 'Olex2 (Dolomanov et al., 2009)'
_computing_structure_refinement 'ShelXL (Sheldrick, 2015)'
_diffrn_ambient_temperature 293.1(2)
_diffrn_detector 'CCD plate'
_diffrn_detector_area_resol_mean 16.2312
_diffrn_detector_type Eos
_diffrn_measured_fraction_theta_full 1.000
_diffrn_measured_fraction_theta_max 1.000
_diffrn_measurement_details
;
#__ type_ start__ end____ width___ exp.time_
  1 omega -108.00  -38.00   0.5000    0.5000
omega____ theta____ kappa____ phi______ frames
    -      -33.5000  178.0000  -30.0000 140

#__ type_ start__ end____ width___ exp.time_
  2 omega  -48.00   29.00   0.5000    0.5000
omega____ theta____ kappa____ phi______ frames
    -      -33.5000   77.0000  150.0000 154

#__ type_ start__ end____ width___ exp.time_
  3 omega   66.00  106.00   0.5000    0.5000
omega____ theta____ kappa____ phi______ frames
    -       36.4734  178.0000  -30.0000 80

#__ type_ start__ end____ width___ exp.time_
  4 omega   58.00   95.00   0.5000    0.5000
omega____ theta____ kappa____ phi______ frames
    -       36.4734  178.0000  150.0000 74

#__ type_ start__ end____ width___ exp.time_
  5 omega   44.00   75.00   0.5000    0.5000
omega____ theta____ kappa____ phi______ frames
    -       36.4734  -99.0000  120.0000 62

#__ type_ start__ end____ width___ exp.time_
  6 omega  -32.00   31.00   0.5000    0.5000
omega____ theta____ kappa____ phi______ frames
    -       36.4734  -37.0000  -30.0000 126

#__ type_ start__ end____ width___ exp.time_
  7 omega   35.00   96.00   0.5000    0.5000
omega____ theta____ kappa____ phi______ frames
    -       36.4734   57.0000  -60.0000 122

#__ type_ start__ end____ width___ exp.time_
  8 omega   38.00   72.00   0.5000    9.0000
omega____ theta____ kappa____ phi______ frames
    -      108.0000  -45.0000 -150.0000 68

#__ type_ start__ end____ width___ exp.time_
  9 omega   65.00   91.00   0.5000    9.0000
omega____ theta____ kappa____ phi______ frames
    -      108.0000  -30.0000  -30.0000 52

#__ type_ start__ end____ width___ exp.time_
 10 omega   38.00   63.00   0.5000    9.0000
omega____ theta____ kappa____ phi______ frames
    -      108.0000  -30.0000  150.0000 50

#__ type_ start__ end____ width___ exp.time_
 11 omega  102.00  161.00   0.5000    9.0000
omega____ theta____ kappa____ phi______ frames
    -      108.0000  111.0000    0.0000 118

#__ type_ start__ end____ width___ exp.time_
 12 omega   91.00  160.00   0.5000    9.0000
omega____ theta____ kappa____ phi______ frames
    -      108.0000   45.0000  -30.0000 138

#__ type_ start__ end____ width___ exp.time_
 13 omega   70.00  107.00   0.5000    9.0000
omega____ theta____ kappa____ phi______ frames
    -      108.0000  -94.0000   90.0000 74

#__ type_ start__ end____ width___ exp.time_
 14 omega   56.00  126.00   0.5000    9.0000
omega____ theta____ kappa____ phi______ frames
    -      108.0000  -61.0000 -150.0000 140

#__ type_ start__ end____ width___ exp.time_
 15 omega   99.00  173.00   0.5000    9.0000
omega____ theta____ kappa____ phi______ frames
    -      108.0000   61.0000 -180.0000 148

#__ type_ start__ end____ width___ exp.time_
 16 omega   39.00  101.00   0.5000    9.0000
omega____ theta____ kappa____ phi______ frames
    -      108.0000  -94.0000   30.0000 124

#__ type_ start__ end____ width___ exp.time_
 17 omega   38.00   85.00   0.5000    9.0000
omega____ theta____ kappa____ phi______ frames
    -      108.0000  -30.0000   30.0000 94

#__ type_ start__ end____ width___ exp.time_
 18 omega   39.00   80.00   0.5000    9.0000
omega____ theta____ kappa____ phi______ frames
    -      108.0000  -30.0000 -150.0000 82
;
_diffrn_measurement_device 'four-circle diffractometer'
_diffrn_measurement_device_type 'Xcalibur, Eos, Gemini'
_diffrn_measurement_method '\w scans'
_diffrn_orient_matrix_UB_11 0.1420934000
_diffrn_orient_matrix_UB_12 -0.0030533000
_diffrn_orient_matrix_UB_13 0.0566327000
_diffrn_orient_matrix_UB_21 -0.0352486000
_diffrn_orient_matrix_UB_22 -0.1128473000
_diffrn_orient_matrix_UB_23 0.0833889000
_diffrn_orient_matrix_UB_31 0.0399403000
_diffrn_orient_matrix_UB_32 -0.0882739000
_diffrn_orient_matrix_UB_33 -0.1086255000
_diffrn_radiation_monochromator graphite
_diffrn_radiation_probe x-ray
_diffrn_radiation_type CuK\a
_diffrn_radiation_wavelength 1.54184
_diffrn_reflns_av_R_equivalents 0.0275
_diffrn_reflns_av_unetI/netI 0.0345
_diffrn_reflns_Laue_measured_fraction_full 1.000
_diffrn_reflns_Laue_measured_fraction_max 1.000
_diffrn_reflns_limit_h_max 11
_diffrn_reflns_limit_h_min -12
_diffrn_reflns_limit_k_max 10
_diffrn_reflns_limit_k_min -12
_diffrn_reflns_limit_l_max 9
_diffrn_reflns_limit_l_min -12
_diffrn_reflns_number 4348
_diffrn_reflns_point_group_measured_fraction_full 1.000
_diffrn_reflns_point_group_measured_fraction_max 1.000
_diffrn_reflns_theta_full 67.068
_diffrn_reflns_theta_max 67.068
_diffrn_reflns_theta_min 4.353
_diffrn_source 'Enhance (Cu) X-ray Source'
_exptl_absorpt_coefficient_mu 1.184
_exptl_absorpt_correction_T_max 1.00000
_exptl_absorpt_correction_T_min 0.77022
_exptl_absorpt_correction_type multi-scan
_exptl_absorpt_process_details
;
CrysAlisPro, Agilent Technologies,
Version 1.171.37.35 (release 13-08-2014 CrysAlis171 .NET)
(compiled Aug 13 2014,18:06:01)
Empirical absorption correction using spherical harmonics,
 implemented in SCALE3 ABSPACK scaling algorithm.
;
_exptl_crystal_colour colourless
_exptl_crystal_colour_primary colourless
_exptl_crystal_density_diffrn 1.505
_exptl_crystal_description prism
_exptl_crystal_F_000 528
_exptl_crystal_size_max 0.16
_exptl_crystal_size_mid 0.13
_exptl_crystal_size_min 0.1
_refine_diff_density_max 0.221
_refine_diff_density_min -0.171
_refine_diff_density_rms 0.048
_refine_ls_extinction_method none
_refine_ls_goodness_of_fit_ref 1.043
_refine_ls_hydrogen_treatment mixed
_refine_ls_matrix_type full
_refine_ls_number_parameters 195
_refine_ls_number_reflns 2029
_refine_ls_number_restraints 38
_refine_ls_restrained_S_all 1.088
_refine_ls_R_factor_all 0.0596
_refine_ls_R_factor_gt 0.0481
_refine_ls_shift/su_max 0.000
_refine_ls_shift/su_mean 0.000
_refine_ls_structure_factor_coef Fsqd
_refine_ls_weighting_details 'w=1/[\s^2^(Fo^2^)+(0.0792P)^2^+0.2074P] where P=(Fo^2^+2Fc^2^)/3'
_refine_ls_weighting_scheme calc
_refine_ls_wR_factor_gt 0.1290
_refine_ls_wR_factor_ref 0.1455
_reflns_Friedel_coverage 0.000
_reflns_number_gt 1663
_reflns_number_total 2029
_reflns_threshold_expression 'I > 2\s(I)'
_cod_data_source_file c9cc07372h2.cif
_cod_data_source_block anti-3m
_cod_depositor_comments 'Adding full bibliography for 7125703--7125707.cif.'
_cod_original_cell_volume 1135.22(6)
_cod_database_code 7125704
_shelx_shelxl_version_number 2018/1
_chemical_oxdiff_formula C21H22N3O3
_shelx_space_group_comment
;
The symmetry employed for this shelxl refinement is uniquely defined
by the following loop, which should always be used as a source of
symmetry information in preference to the above space-group names.
They are only intended as comments.
;
_shelx_estimated_absorpt_t_max 0.891
_shelx_estimated_absorpt_t_min 0.833
_reflns_odcompleteness_completeness 99.95
_reflns_odcompleteness_iscentric 1
_reflns_odcompleteness_theta 66.97
_olex2_refinement_description
;
1. Fixed Uiso
 At 1.2 times of:
  All C(H) groups, All C(H,H) groups
2. Restrained distances
 F3A-C11
 1.37 with sigma of 0.02
 C11-F2A
 1.37 with sigma of 0.02
3. Uiso/Uaniso restraints and constraints
Uanis(F1) \\sim Ueq, Uanis(F1A) \\sim Ueq, Uanis(F2) \\sim Ueq, Uanis(F2A)
\\sim Ueq, Uanis(F3) \\sim Ueq, Uanis(F3A) \\sim Ueq: with sigma of 0.01 and
sigma for terminal atoms of 0.02
4. Others
 Sof(F1A)=Sof(F2A)=Sof(F3A)=1-FVAR(1)
 Sof(F1)=Sof(F2)=Sof(F3)=FVAR(1)
5.a Ternary CH refined with riding coordinates:
 C8(H8)
5.b Secondary CH2 refined with riding coordinates:
 C0AA(H0AA,H0AB)
5.c Aromatic/amide H refined with riding coordinates:
 C6(H6), C4(H4), C3(H3), C9(H9)
5.d X=CH2 refined with riding coordinates:
 C10(H10A,H10B)
;
_olex2_submission_special_instructions 'No special instructions were received'

loop_
_space_group_symop_operation_xyz
'x, y, z'
'-x, y+1/2, -z+1/2'
'-x, -y, -z'
'x, -y-1/2, z-1/2'

loop_
_atom_site_label
_atom_site_type_symbol
_atom_site_fract_x
_atom_site_fract_y
_atom_site_fract_z
_atom_site_U_iso_or_equiv
_atom_site_adp_type
_atom_site_occupancy
_atom_site_site_symmetry_order
_atom_site_calc_flag
_atom_site_refinement_flags_posn
_atom_site_refinement_flags_adp
_atom_site_refinement_flags_occupancy
_atom_site_disorder_assembly
_atom_site_disorder_group
C1 C 0.75085(18) 0.44577(17) -0.04271(17) 0.0424(4) Uani 1 1 d . . . . .
C6 C 0.65078(19) 0.35582(19) -0.03767(19) 0.0479(4) Uani 1 1 d . . . . .
H6 H 0.632116 0.306166 -0.109233 0.057 Uiso 1 1 calc R . . . .
C5 C 0.58010(19) 0.34026(19) 0.0717(2) 0.0495(5) Uani 1 1 d . . . . .
C4 C 0.6057(2) 0.4108(2) 0.18141(19) 0.0534(5) Uani 1 1 d . . . . .
H4 H 0.555766 0.400846 0.254048 0.064 Uiso 1 1 calc R . . . .
C3 C 0.7066(2) 0.49580(19) 0.18008(19) 0.0502(5) Uani 1 1 d . . . . .
H3 H 0.726108 0.542226 0.253766 0.060 Uiso 1 1 calc R . . . .
C2 C 0.78070(18) 0.51430(16) 0.07085(17) 0.0429(4) Uani 1 1 d . . . . .
C7 C 0.89110(19) 0.60414(17) 0.07564(17) 0.0445(4) Uani 1 1 d . . . . .
C0AA C 1.0469(2) 0.70825(19) 0.2145(2) 0.0546(5) Uani 1 1 d . . . . .
H0AA H 1.033942 0.769888 0.281044 0.065 Uiso 1 1 calc R . . . .
H0AB H 1.065394 0.751520 0.135277 0.065 Uiso 1 1 calc R . . . .
C8 C 0.8380(2) 0.37537(19) -0.25307(18) 0.0503(5) Uani 1 1 d . . . . .
H8 H 0.759244 0.323023 -0.262029 0.060 Uiso 1 1 calc R . . . .
C9 C 0.8586(2) 0.4365(2) -0.3811(2) 0.0626(6) Uani 1 1 d . . . . .
H9 H 0.896203 0.387565 -0.443857 0.075 Uiso 1 1 calc R . . . .
C10 C 0.8296(3) 0.5499(3) -0.4131(3) 0.0764(7) Uani 1 1 d . . . . .
H10A H 0.791814 0.602739 -0.353902 0.092 Uiso 1 1 calc R . . . .
H10B H 0.846561 0.578545 -0.495337 0.092 Uiso 1 1 calc R . . . .
C11 C 0.4752(2) 0.2425(2) 0.0722(2) 0.0610(6) Uani 1 1 d D . . . .
F1 F 0.4379(10) 0.2019(12) -0.0428(5) 0.132(3) Uani 0.610(19) 1 d . U P A 1
F1A F 0.5144(14) 0.1333(11) 0.083(2) 0.123(5) Uani 0.390(19) 1 d . U P A 2
F2 F 0.5157(8) 0.1441(8) 0.1411(10) 0.099(2) Uani 0.610(19) 1 d . U P A 1
F2A F 0.3893(17) 0.2591(17) 0.1601(19) 0.149(5) Uani 0.390(19) 1 d D U P A 2
F3 F 0.3675(4) 0.2784(6) 0.1284(7) 0.0873(17) Uani 0.610(19) 1 d . U P A 1
F3A F 0.4066(10) 0.2407(11) -0.0339(11) 0.107(4) Uani 0.390(19) 1 d D U P A 2
N1 N 0.81369(17) 0.46846(16) -0.15508(15) 0.0481(4) Uani 1 1 d . . . . .
O2 O 0.94414(15) 0.64567(13) -0.01820(13) 0.0538(4) Uani 1 1 d . . . . .
O1 O 0.92928(14) 0.63398(14) 0.19651(13) 0.0523(4) Uani 1 1 d . . . . .
H1 H 0.877(3) 0.529(3) -0.148(2) 0.058(6) Uiso 1 1 d . . . . .

loop_
_atom_site_aniso_label
_atom_site_aniso_U_11
_atom_site_aniso_U_22
_atom_site_aniso_U_33
_atom_site_aniso_U_23
_atom_site_aniso_U_13
_atom_site_aniso_U_12
C1 0.0447(9) 0.0416(9) 0.0413(9) 0.0030(7) 0.0085(7) 0.0044(7)
C6 0.0484(10) 0.0504(10) 0.0453(9) -0.0005(7) 0.0061(7) -0.0026(8)
C5 0.0443(9) 0.0492(10) 0.0552(11) 0.0094(8) 0.0080(8) 0.0043(8)
C4 0.0549(11) 0.0574(11) 0.0491(10) 0.0051(9) 0.0194(8) 0.0037(9)
C3 0.0573(11) 0.0510(10) 0.0430(9) -0.0022(8) 0.0131(8) 0.0054(9)
C2 0.0464(9) 0.0396(8) 0.0431(9) 0.0007(7) 0.0083(7) 0.0061(7)
C7 0.0516(10) 0.0401(9) 0.0423(9) -0.0043(7) 0.0093(7) 0.0056(7)
C0AA 0.0690(13) 0.0465(10) 0.0486(10) -0.0132(8) 0.0084(9) -0.0078(9)
C8 0.0537(10) 0.0558(11) 0.0421(9) -0.0109(8) 0.0094(8) -0.0126(9)
C9 0.0665(13) 0.0806(15) 0.0411(10) -0.0077(10) 0.0074(9) -0.0058(11)
C10 0.0782(16) 0.0940(19) 0.0573(13) 0.0150(13) 0.0055(11) 0.0035(14)
C11 0.0549(12) 0.0660(14) 0.0627(13) 0.0089(10) 0.0119(10) -0.0054(10)
F1 0.141(5) 0.185(7) 0.073(3) -0.039(3) 0.042(3) -0.110(5)
F1A 0.095(5) 0.045(3) 0.228(14) 0.017(6) -0.026(7) 0.003(3)
F2 0.072(2) 0.070(3) 0.153(5) 0.049(3) -0.012(3) -0.021(2)
F2A 0.155(10) 0.167(10) 0.132(7) -0.024(6) 0.093(7) -0.084(7)
F3 0.0410(18) 0.081(2) 0.141(5) 0.012(2) 0.028(2) 0.0032(16)
F3A 0.075(4) 0.105(5) 0.137(8) 0.042(5) -0.046(5) -0.040(3)
N1 0.0548(9) 0.0490(9) 0.0412(8) -0.0050(7) 0.0120(6) -0.0088(7)
O2 0.0688(9) 0.0503(8) 0.0429(7) -0.0012(6) 0.0112(6) -0.0120(6)
O1 0.0554(8) 0.0591(8) 0.0430(7) -0.0099(6) 0.0099(6) -0.0036(6)

loop_
_atom_type_symbol
_atom_type_description
_atom_type_scat_dispersion_real
_atom_type_scat_dispersion_imag
_atom_type_scat_source
C C 0.0181 0.0091 'International Tables Vol C Tables 4.2.6.8 and 6.1.1.4'
H H 0.0000 0.0000 'International Tables Vol C Tables 4.2.6.8 and 6.1.1.4'
F F 0.0727 0.0534 'International Tables Vol C Tables 4.2.6.8 and 6.1.1.4'
N N 0.0311 0.0180 'International Tables Vol C Tables 4.2.6.8 and 6.1.1.4'
O O 0.0492 0.0322 'International Tables Vol C Tables 4.2.6.8 and 6.1.1.4'

loop_
_geom_angle_atom_site_label_1
_geom_angle_atom_site_label_2
_geom_angle_atom_site_label_3
_geom_angle
_geom_angle_site_symmetry_1
_geom_angle_site_symmetry_3
C6 C1 C2 117.50(16) . .
N1 C1 C6 120.81(17) . .
N1 C1 C2 121.65(17) . .
C1 C6 H6 119.6 . .
C5 C6 C1 120.88(19) . .
C5 C6 H6 119.6 . .
C6 C5 C4 121.65(19) . .
C6 C5 C11 118.7(2) . .
C4 C5 C11 119.66(19) . .
C5 C4 H4 120.8 . .
C3 C4 C5 118.33(17) . .
C3 C4 H4 120.8 . .
C4 C3 H3 119.1 . .
C4 C3 C2 121.71(19) . .
C2 C3 H3 119.1 . .
C1 C2 C7 120.56(16) . .
C3 C2 C1 119.82(18) . .
C3 C2 C7 119.62(17) . .
O2 C7 C2 124.68(17) . .
O2 C7 O1 122.82(18) . .
O1 C7 C2 112.49(16) . .
H0AA C0AA H0AB 108.2 . .
C8 C0AA H0AA 109.8 3_765 .
C8 C0AA H0AB 109.8 3_765 .
O1 C0AA H0AA 109.8 . .
O1 C0AA H0AB 109.8 . .
O1 C0AA C8 109.50(16) . 3_765
C0AA C8 H8 107.7 3_765 .
C9 C8 C0AA 111.24(18) . 3_765
C9 C8 H8 107.7 . .
N1 C8 C0AA 111.70(16) . 3_765
N1 C8 H8 107.7 . .
N1 C8 C9 110.55(18) . .
C8 C9 H9 116.5 . .
C10 C9 C8 126.9(2) . .
C10 C9 H9 116.5 . .
C9 C10 H10A 120.0 . .
C9 C10 H10B 120.0 . .
H10A C10 H10B 120.0 . .
F1 C11 C5 114.4(3) . .
F1 C11 F2 107.4(5) . .
F1A C11 C5 115.9(7) . .
F1A C11 F2A 106.6(9) . .
F1A C11 F3A 103.2(9) . .
F2 C11 C5 110.6(4) . .
F2A C11 C5 113.7(7) . .
F3 C11 C5 113.5(4) . .
F3 C11 F1 106.4(5) . .
F3 C11 F2 103.9(5) . .
F3A C11 C5 112.0(5) . .
F3A C11 F2A 104.4(9) . .
C1 N1 C8 124.66(16) . .
C1 N1 H1 114.0(16) . .
C8 N1 H1 114.0(16) . .
C7 O1 C0AA 117.74(15) . .

loop_
_geom_bond_atom_site_label_1
_geom_bond_atom_site_label_2
_geom_bond_distance
_geom_bond_site_symmetry_2
C1 C6 1.406(3) .
C1 C2 1.416(3) .
C1 N1 1.372(2) .
C6 H6 0.9300 .
C6 C5 1.376(3) .
C5 C4 1.387(3) .
C5 C11 1.497(3) .
C4 H4 0.9300 .
C4 C3 1.374(3) .
C3 H3 0.9300 .
C3 C2 1.398(3) .
C2 C7 1.480(3) .
C7 O2 1.215(2) .
C7 O1 1.342(2) .
C0AA H0AA 0.9700 .
C0AA H0AB 0.9700 .
C0AA C8 1.519(3) 3_765
C0AA O1 1.444(3) .
C8 H8 0.9800 .
C8 C9 1.505(3) .
C8 N1 1.455(2) .
C9 H9 0.9300 .
C9 C10 1.296(4) .
C10 H10A 0.9300 .
C10 H10B 0.9300 .
C11 F1 1.317(6) .
C11 F1A 1.244(12) .
C11 F2 1.336(8) .
C11 F2A 1.298(11) .
C11 F3 1.316(5) .
C11 F3A 1.284(9) .
N1 H1 0.92(3) .

loop_
_geom_torsion_atom_site_label_1
_geom_torsion_atom_site_label_2
_geom_torsion_atom_site_label_3
_geom_torsion_atom_site_label_4
_geom_torsion
_geom_torsion_site_symmetry_1
C1 C6 C5 C4 -1.0(3) .
C1 C6 C5 C11 -179.62(18) .
C1 C2 C7 O2 16.4(3) .
C1 C2 C7 O1 -162.35(16) .
C6 C1 C2 C3 -3.5(3) .
C6 C1 C2 C7 175.62(16) .
C6 C1 N1 C8 -32.1(3) .
C6 C5 C4 C3 -1.6(3) .
C6 C5 C11 F1 -16.4(8) .
C6 C5 C11 F1A 75.9(13) .
C6 C5 C11 F2 104.9(5) .
C6 C5 C11 F2A -160.1(13) .
C6 C5 C11 F3 -138.8(4) .
C6 C5 C11 F3A -42.1(7) .
C5 C4 C3 C2 1.6(3) .
C4 C5 C11 F1 164.9(7) .
C4 C5 C11 F1A -102.8(13) .
C4 C5 C11 F2 -73.7(6) .
C4 C5 C11 F2A 21.2(13) .
C4 C5 C11 F3 42.5(4) .
C4 C5 C11 F3A 139.2(7) .
C4 C3 C2 C1 1.0(3) .
C4 C3 C2 C7 -178.09(18) .
C3 C2 C7 O2 -164.49(19) .
C3 C2 C7 O1 16.7(2) .
C2 C1 C6 C5 3.5(3) .
C2 C1 N1 C8 150.04(19) .
C2 C7 O1 C0AA 172.20(16) .
C0AA C8 C9 C10 -140.4(3) 3_765
C0AA C8 N1 C1 -77.6(2) 3_765
C8 C0AA O1 C7 -100.08(19) 3_765
C9 C8 N1 C1 157.91(18) .
C11 C5 C4 C3 177.03(19) .
N1 C1 C6 C5 -174.46(18) .
N1 C1 C2 C3 174.44(18) .
N1 C1 C2 C7 -6.5(3) .
N1 C8 C9 C10 -15.7(3) .
O2 C7 O1 C0AA -6.6(3) .
